data_7156908
loop_
_publ_author_name
'Dong, Lei'
'Saraci, Felix'
'Yuan, Kang'
'Wang, Xiang'
'Wang, Suning'

_publ_section_title
;
 Push-pull isomers of indolizino[6,5,4,3-def]phenanthridine decorated with
 a triarylboron moiety.
;
_journal_issue 26
_journal_name_full 'Organic &amp; biomolecular chemistry'
_journal_page_first 6470
_journal_page_last 6477
_journal_paper_doi 10.1039/c9ob00923j
_journal_volume 17
_journal_year 2019
_chemical_formula_sum 'C49 H39 B Cl3 F3 N2'
_chemical_formula_weight 829.98
_space_group_crystal_system triclinic
_space_group_IT_number 2
_space_group_name_Hall '-P 1'
_space_group_name_H-M_alt 'P -1'
_symmetry_space_group_name_Hall '-P 1'
_symmetry_space_group_name_H-M 'P -1'
_atom_sites_solution_hydrogens geom
_audit_creation_method SHELXL-2014/7
_audit_update_record
;
2019-04-19 deposited with the CCDC.    2019-06-11 downloaded from the CCDC.
;
_cell_angle_alpha 93.829(3)
_cell_angle_beta 94.403(3)
_cell_angle_gamma 98.387(3)
_cell_formula_units_Z 2
_cell_length_a 8.5885(6)
_cell_length_b 14.6907(12)
_cell_length_c 16.3399(13)
_cell_measurement_reflns_used 4500
_cell_measurement_temperature 180(2)
_cell_measurement_theta_max 27.64
_cell_measurement_theta_min 2.41
_cell_volume 2027.2(3)
_computing_cell_refinement 'Bruker SAINT'
_computing_data_collection 'Bruker APEX2'
_computing_data_reduction 'Bruker SAINT'
_computing_molecular_graphics 'Bruker SHELXTL'
_computing_publication_material 'Bruker SHELXTL'
_computing_structure_refinement 'SHELXL-2014/7 (Sheldrick, 2014)'
_computing_structure_solution 'SHELXS-97 (Sheldrick 2008)'
_diffrn_ambient_temperature 180(2)
_diffrn_measured_fraction_theta_full 0.999
_diffrn_measured_fraction_theta_max 0.996
_diffrn_measurement_device_type 'Bruker APEX-II CCD'
_diffrn_measurement_method '\f and \w scans'
_diffrn_radiation_type MoK\a
_diffrn_radiation_wavelength 0.71073
_diffrn_reflns_av_R_equivalents 0.1615
_diffrn_reflns_av_unetI/netI 0.1045
_diffrn_reflns_Laue_measured_fraction_full 0.999
_diffrn_reflns_Laue_measured_fraction_max 0.996
_diffrn_reflns_limit_h_max 11
_diffrn_reflns_limit_h_min -11
_diffrn_reflns_limit_k_max 19
_diffrn_reflns_limit_k_min -19
_diffrn_reflns_limit_l_max 21
_diffrn_reflns_limit_l_min -21
_diffrn_reflns_number 67617
_diffrn_reflns_point_group_measured_fraction_full 0.999
_diffrn_reflns_point_group_measured_fraction_max 0.996
_diffrn_reflns_theta_full 25.242
_diffrn_reflns_theta_max 28.373
_diffrn_reflns_theta_min 2.406
_exptl_absorpt_coefficient_mu 0.278
_exptl_absorpt_correction_T_max 0.986
_exptl_absorpt_correction_T_min 0.959
_exptl_absorpt_correction_type multi-scan
_exptl_crystal_colour Colorless
_exptl_crystal_density_diffrn 1.360
_exptl_crystal_description plate
_exptl_crystal_F_000 860
_exptl_crystal_size_max 0.150
_exptl_crystal_size_mid 0.100
_exptl_crystal_size_min 0.050
_exptl_transmission_factor_max 0.745
_exptl_transmission_factor_min 0.601
_refine_diff_density_max 0.620
_refine_diff_density_min -0.585
_refine_diff_density_rms 0.075
_refine_ls_extinction_method none
_refine_ls_goodness_of_fit_ref 1.051
_refine_ls_hydrogen_treatment constr
_refine_ls_matrix_type full
_refine_ls_number_parameters 556
_refine_ls_number_reflns 10119
_refine_ls_number_restraints 0
_refine_ls_restrained_S_all 1.051
_refine_ls_R_factor_all 0.2054
_refine_ls_R_factor_gt 0.0806
_refine_ls_shift/su_max 0.002
_refine_ls_shift/su_mean 0.000
_refine_ls_structure_factor_coef Fsqd
_refine_ls_weighting_details 'w=1/[\s^2^(Fo^2^)+(0.1200P)^2^+1.7800P] where P=(Fo^2^+2Fc^2^)/3'
_refine_ls_weighting_scheme calc
_refine_ls_wR_factor_gt 0.1959
_refine_ls_wR_factor_ref 0.2983
_reflns_Friedel_coverage 0.000
_reflns_number_gt 4216
_reflns_number_total 10119
_reflns_threshold_expression 'I > 2\s(I)'
_cod_data_source_file c9ob00923j2.cif
_cod_data_source_block ky54
_cod_depositor_comments 'Adding full bibliography for 7156907--7156908.cif.'
_cod_database_code 7156908
_shelx_shelxl_version_number 2014/7
_shelx_space_group_comment
; 
The symmetry employed for this shelxl refinement is uniquely defined 
by the following loop, which should always be used as a source of 
symmetry information in preference to the above space-group names. 
They are only intended as comments. 
;
_shelx_estimated_absorpt_t_min 0.959
_shelx_estimated_absorpt_t_max 0.986

loop_
_space_group_symop_operation_xyz
'x, y, z'
'-x, -y, -z'

loop_
_atom_site_label
_atom_site_type_symbol
_atom_site_fract_x
_atom_site_fract_y
_atom_site_fract_z
_atom_site_U_iso_or_equiv
_atom_site_adp_type
_atom_site_occupancy
_atom_site_site_symmetry_order
_atom_site_calc_flag
_atom_site_refinement_flags_posn
_atom_site_refinement_flags_adp
_atom_site_refinement_flags_occupancy
_atom_site_disorder_assembly
_atom_site_disorder_group
B1 B 0.7925(5) 0.5939(3) 0.8253(3) 0.0354(10) Uani 1 1 d . . . . .
N1 N 0.6538(4) 0.8420(2) 0.67041(19) 0.0348(7) Uani 1 1 d . . . . .
N2 N 0.4420(4) 0.5583(2) 0.59447(19) 0.0383(8) Uani 1 1 d . . . . .
C1 C 0.5773(4) 0.7384(3) 0.7586(2) 0.0357(9) Uani 1 1 d . . . . .
C2 C 0.5122(4) 0.7038(3) 0.6779(2) 0.0350(9) Uani 1 1 d . . . . .
C3 C 0.5589(4) 0.7692(3) 0.6230(2) 0.0351(9) Uani 1 1 d . . . . .
C4 C 0.6632(5) 0.8249(3) 0.7527(2) 0.0362(9) Uani 1 1 d . . . . .
C5 C 0.5237(5) 0.7833(3) 0.5370(2) 0.0394(9) Uani 1 1 d . . . . .
C6 C 0.4120(5) 0.7225(3) 0.4858(2) 0.0451(10) Uani 1 1 d . . . . .
H6 H 0.3594 0.6688 0.5070 0.054 Uiso 1 1 calc R U . . .
C7 C 0.3766(6) 0.7391(3) 0.4048(3) 0.0547(12) Uani 1 1 d . . . . .
H7 H 0.3000 0.6970 0.3708 0.066 Uiso 1 1 calc R U . . .
C8 C 0.4520(7) 0.8166(4) 0.3732(3) 0.0641(14) Uani 1 1 d . . . . .
H8 H 0.4286 0.8269 0.3171 0.077 Uiso 1 1 calc R U . . .
C9 C 0.5598(6) 0.8787(3) 0.4216(3) 0.0585(13) Uani 1 1 d . . . . .
H9 H 0.6084 0.9326 0.3992 0.070 Uiso 1 1 calc R U . . .
C10 C 0.6000(5) 0.8637(3) 0.5045(3) 0.0449(10) Uani 1 1 d . . . . .
C11 C 0.7123(5) 0.9318(3) 0.5572(3) 0.0449(10) Uani 1 1 d . . . . .
C12 C 0.8018(6) 1.0094(3) 0.5303(3) 0.0626(14) Uani 1 1 d . . . . .
H12 H 0.7944 1.0189 0.4733 0.075 Uiso 1 1 calc R U . . .
C13 C 0.8996(7) 1.0718(3) 0.5835(3) 0.0666(15) Uani 1 1 d . . . . .
H13 H 0.9589 1.1237 0.5627 0.080 Uiso 1 1 calc R U . . .
C14 C 0.9142(6) 1.0615(3) 0.6662(3) 0.0539(12) Uani 1 1 d . . . . .
H14 H 0.9817 1.1064 0.7022 0.065 Uiso 1 1 calc R U . . .
C15 C 0.8302(5) 0.9854(3) 0.6974(3) 0.0431(10) Uani 1 1 d . . . . .
C16 C 0.8376(5) 0.9685(3) 0.7836(3) 0.0446(10) Uani 1 1 d . . . . .
H16 H 0.9018 1.0119 0.8224 0.054 Uiso 1 1 calc R U . . .
C17 C 0.7552(5) 0.8924(3) 0.8100(3) 0.0422(10) Uani 1 1 d . . . . .
H17 H 0.7587 0.8839 0.8672 0.051 Uiso 1 1 calc R U . . .
C18 C 0.7318(5) 0.9205(3) 0.6409(2) 0.0379(9) Uani 1 1 d . . . . .
C19 C 0.5624(4) 0.6975(3) 0.8393(2) 0.0343(9) Uani 1 1 d . . . . .
C20 C 0.4561(5) 0.7310(3) 0.8899(2) 0.0401(9) Uani 1 1 d . . . . .
H20 H 0.3961 0.7759 0.8707 0.048 Uiso 1 1 calc R U . . .
C21 C 0.4360(5) 0.7006(3) 0.9667(3) 0.0444(10) Uani 1 1 d . . . . .
H21 H 0.3635 0.7248 1.0001 0.053 Uiso 1 1 calc R U . . .
C22 C 0.5215(5) 0.6350(3) 0.9951(2) 0.0430(10) Uani 1 1 d . . . . .
H22 H 0.5095 0.6142 1.0484 0.052 Uiso 1 1 calc R U . . .
C23 C 0.6252(5) 0.5994(3) 0.9451(2) 0.0402(9) Uani 1 1 d . . . . .
H23 H 0.6806 0.5525 0.9644 0.048 Uiso 1 1 calc R U . . .
C24 C 0.6511(4) 0.6301(3) 0.8675(2) 0.0349(9) Uani 1 1 d . . . . .
C25 C 0.4101(4) 0.6131(3) 0.6588(2) 0.0348(9) Uani 1 1 d . . . . .
C26 C 0.2876(4) 0.5865(3) 0.7075(2) 0.0369(9) Uani 1 1 d . . . . .
H26 H 0.2668 0.6268 0.7519 0.044 Uiso 1 1 calc R U . . .
C27 C 0.1972(5) 0.5010(3) 0.6903(3) 0.0406(10) Uani 1 1 d . . . . .
H27 H 0.1123 0.4815 0.7222 0.049 Uiso 1 1 calc R U . . .
C28 C 0.2324(5) 0.4441(3) 0.6258(2) 0.0403(9) Uani 1 1 d . . . . .
C29 C 0.3526(5) 0.4756(3) 0.5794(2) 0.0395(9) Uani 1 1 d . . . . .
H29 H 0.3733 0.4365 0.5340 0.047 Uiso 1 1 calc R U . . .
C30 C 0.1362(6) 0.3509(3) 0.6070(3) 0.0559(12) Uani 1 1 d . . . . .
C31 C 0.8171(5) 0.4909(3) 0.8361(2) 0.0357(9) Uani 1 1 d . . . . .
C32 C 0.6921(5) 0.4183(3) 0.8140(2) 0.0395(9) Uani 1 1 d . . . . .
C33 C 0.7123(5) 0.3270(3) 0.8245(2) 0.0434(10) Uani 1 1 d . . . . .
H33 H 0.6258 0.2792 0.8092 0.052 Uiso 1 1 calc R U . . .
C34 C 0.8542(5) 0.3036(3) 0.8565(2) 0.0431(10) Uani 1 1 d . . . . .
C35 C 0.9765(5) 0.3749(3) 0.8784(2) 0.0423(10) Uani 1 1 d . . . . .
H35 H 1.0745 0.3607 0.9010 0.051 Uiso 1 1 calc R U . . .
C36 C 0.9620(5) 0.4669(3) 0.8688(2) 0.0374(9) Uani 1 1 d . . . . .
C37 C 1.1043(5) 0.5379(3) 0.8992(3) 0.0433(10) Uani 1 1 d . . . . .
H37A H 1.0943 0.5602 0.9562 0.065 Uiso 1 1 calc R U . . .
H37B H 1.1102 0.5897 0.8643 0.065 Uiso 1 1 calc R U . . .
H37C H 1.2005 0.5095 0.8969 0.065 Uiso 1 1 calc R U . . .
C38 C 0.5338(5) 0.4338(3) 0.7759(3) 0.0487(11) Uani 1 1 d . . . . .
H38A H 0.4743 0.3748 0.7518 0.073 Uiso 1 1 calc R U . . .
H38B H 0.5492 0.4766 0.7327 0.073 Uiso 1 1 calc R U . . .
H38C H 0.4748 0.4600 0.8183 0.073 Uiso 1 1 calc R U . . .
C39 C 0.8712(6) 0.2048(3) 0.8653(3) 0.0587(13) Uani 1 1 d . . . . .
H39A H 0.9831 0.1997 0.8771 0.088 Uiso 1 1 calc R U . . .
H39B H 0.8299 0.1679 0.8139 0.088 Uiso 1 1 calc R U . . .
H39C H 0.8118 0.1821 0.9105 0.088 Uiso 1 1 calc R U . . .
C40 C 0.9088(4) 0.6641(3) 0.7810(2) 0.0376(9) Uani 1 1 d . . . . .
C41 C 0.9236(5) 0.6513(3) 0.6960(2) 0.0413(10) Uani 1 1 d . . . . .
C42 C 1.0205(5) 0.7186(3) 0.6581(3) 0.0493(11) Uani 1 1 d . . . . .
H42 H 1.0272 0.7105 0.6004 0.059 Uiso 1 1 calc R U . . .
C43 C 1.1061(5) 0.7958(3) 0.7014(3) 0.0511(11) Uani 1 1 d . . . . .
C44 C 1.0949(5) 0.8055(3) 0.7852(3) 0.0467(11) Uani 1 1 d . . . . .
H44 H 1.1560 0.8571 0.8164 0.056 Uiso 1 1 calc R U . . .
C45 C 0.9983(5) 0.7430(3) 0.8256(3) 0.0408(10) Uani 1 1 d . . . . .
C46 C 0.9939(5) 0.7605(3) 0.9169(3) 0.0484(11) Uani 1 1 d . . . . .
H46A H 1.0492 0.7163 0.9454 0.073 Uiso 1 1 calc R U . . .
H46B H 0.8838 0.7533 0.9305 0.073 Uiso 1 1 calc R U . . .
H46C H 1.0458 0.8235 0.9345 0.073 Uiso 1 1 calc R U . . .
C47 C 0.8356(5) 0.5687(3) 0.6444(3) 0.0505(11) Uani 1 1 d . . . . .
H47A H 0.7300 0.5810 0.6258 0.076 Uiso 1 1 calc R U . . .
H47B H 0.8260 0.5150 0.6772 0.076 Uiso 1 1 calc R U . . .
H47C H 0.8933 0.5561 0.5964 0.076 Uiso 1 1 calc R U . . .
C48 C 1.2078(7) 0.8675(3) 0.6595(4) 0.0724(16) Uani 1 1 d . . . . .
H48A H 1.1618 0.9247 0.6610 0.109 Uiso 1 1 calc R U . . .
H48B H 1.2138 0.8451 0.6022 0.109 Uiso 1 1 calc R U . . .
H48C H 1.3143 0.8793 0.6881 0.109 Uiso 1 1 calc R U . . .
C49 C 0.3542(9) 0.0962(6) 0.9102(6) 0.120(3) Uani 1 1 d . . . . .
H49 H 0.4158 0.1406 0.9542 0.144 Uiso 1 1 calc R U . . .
Cl1 Cl 0.2943(3) 0.1593(2) 0.82708(19) 0.1544(10) Uani 1 1 d . . . . .
Cl2 Cl 0.1943(2) 0.03863(15) 0.95087(12) 0.1096(7) Uani 1 1 d . . . . .
Cl3 Cl 0.4795(3) 0.02234(19) 0.8722(2) 0.1761(14) Uani 1 1 d . . . . .
F1 F 0.185(2) 0.3002(13) 0.5607(13) 0.138(8) Uani 0.5 1 d . . P A 1
F2 F 0.0901(18) 0.3110(11) 0.6679(8) 0.089(5) Uani 0.5 1 d . . P A 1
F3 F 0.0005(17) 0.3618(13) 0.5632(9) 0.080(4) Uani 0.5 1 d . . P A 1
F1A F 0.169(2) 0.2940(13) 0.6705(12) 0.122(7) Uani 0.5 1 d . . P A 2
F2A F -0.015(2) 0.3469(13) 0.5955(13) 0.129(9) Uani 0.5 1 d . . P A 2
F3A F 0.1946(12) 0.2987(9) 0.5436(9) 0.051(2) Uani 0.5 1 d . . P A 2

loop_
_atom_site_aniso_label
_atom_site_aniso_U_11
_atom_site_aniso_U_22
_atom_site_aniso_U_33
_atom_site_aniso_U_23
_atom_site_aniso_U_13
_atom_site_aniso_U_12
B1 0.039(2) 0.040(3) 0.027(2) 0.0007(19) -0.0029(18) 0.0098(19)
N1 0.0410(18) 0.0309(18) 0.0347(18) 0.0027(14) 0.0061(14) 0.0107(14)
N2 0.0422(19) 0.041(2) 0.0307(18) -0.0002(15) 0.0012(14) 0.0068(15)
C1 0.038(2) 0.033(2) 0.037(2) 0.0053(17) 0.0041(16) 0.0100(17)
C2 0.040(2) 0.034(2) 0.032(2) 0.0010(17) 0.0041(16) 0.0076(17)
C3 0.038(2) 0.033(2) 0.035(2) 0.0026(17) 0.0041(16) 0.0052(17)
C4 0.046(2) 0.031(2) 0.032(2) 0.0022(16) 0.0022(17) 0.0093(17)
C5 0.046(2) 0.042(2) 0.031(2) 0.0034(17) 0.0061(17) 0.0091(18)
C6 0.053(3) 0.048(3) 0.034(2) 0.0053(19) 0.0016(19) 0.009(2)
C7 0.062(3) 0.064(3) 0.037(2) 0.008(2) -0.002(2) 0.006(2)
C8 0.091(4) 0.068(3) 0.033(2) 0.010(2) 0.001(2) 0.011(3)
C9 0.085(4) 0.054(3) 0.038(3) 0.015(2) 0.010(2) 0.009(3)
C10 0.060(3) 0.040(2) 0.038(2) 0.0066(19) 0.011(2) 0.012(2)
C11 0.057(3) 0.038(2) 0.041(2) 0.0067(19) 0.012(2) 0.005(2)
C12 0.091(4) 0.048(3) 0.047(3) 0.008(2) 0.018(3) -0.003(3)
C13 0.092(4) 0.044(3) 0.061(3) 0.005(2) 0.021(3) -0.008(3)
C14 0.062(3) 0.036(3) 0.060(3) 0.001(2) 0.008(2) -0.002(2)
C15 0.051(2) 0.029(2) 0.049(3) 0.0025(19) 0.009(2) 0.0051(18)
C16 0.053(3) 0.031(2) 0.049(3) -0.0018(19) -0.001(2) 0.0069(19)
C17 0.053(3) 0.034(2) 0.039(2) -0.0013(18) -0.0034(18) 0.0102(19)
C18 0.046(2) 0.027(2) 0.043(2) 0.0078(17) 0.0102(18) 0.0069(17)
C19 0.039(2) 0.031(2) 0.032(2) 0.0023(16) 0.0019(16) 0.0040(16)
C20 0.045(2) 0.039(2) 0.038(2) 0.0022(18) 0.0057(18) 0.0136(18)
C21 0.046(2) 0.049(3) 0.040(2) -0.003(2) 0.0105(19) 0.011(2)
C22 0.055(3) 0.045(3) 0.029(2) 0.0040(18) 0.0096(18) 0.002(2)
C23 0.045(2) 0.042(2) 0.035(2) 0.0079(18) 0.0048(17) 0.0062(18)
C24 0.038(2) 0.034(2) 0.032(2) 0.0028(16) 0.0009(16) 0.0032(16)
C25 0.038(2) 0.038(2) 0.030(2) 0.0053(17) 0.0003(16) 0.0104(17)
C26 0.037(2) 0.041(2) 0.033(2) 0.0016(17) 0.0031(16) 0.0054(17)
C27 0.035(2) 0.046(3) 0.041(2) 0.0059(19) 0.0047(17) 0.0039(18)
C28 0.040(2) 0.041(2) 0.039(2) 0.0024(18) -0.0011(17) 0.0055(18)
C29 0.042(2) 0.041(2) 0.035(2) -0.0012(18) 0.0024(17) 0.0075(18)
C30 0.059(3) 0.050(3) 0.055(3) -0.006(3) 0.007(3) -0.002(2)
C31 0.042(2) 0.037(2) 0.030(2) 0.0036(16) 0.0035(16) 0.0112(17)
C32 0.048(2) 0.038(2) 0.033(2) 0.0058(17) 0.0019(17) 0.0098(18)
C33 0.057(3) 0.036(2) 0.037(2) 0.0021(18) 0.0047(19) 0.0077(19)
C34 0.058(3) 0.039(2) 0.035(2) 0.0046(18) 0.0073(19) 0.014(2)
C35 0.051(2) 0.045(3) 0.035(2) 0.0063(18) 0.0052(18) 0.020(2)
C36 0.043(2) 0.040(2) 0.031(2) 0.0032(17) 0.0070(17) 0.0096(18)
C37 0.046(2) 0.044(2) 0.040(2) 0.0050(19) 0.0025(18) 0.0078(19)
C38 0.050(3) 0.042(3) 0.053(3) 0.005(2) -0.003(2) 0.007(2)
C39 0.079(3) 0.042(3) 0.058(3) 0.003(2) 0.002(2) 0.021(2)
C40 0.038(2) 0.038(2) 0.040(2) 0.0114(18) 0.0051(17) 0.0101(17)
C41 0.043(2) 0.050(3) 0.035(2) 0.0117(19) 0.0070(18) 0.0175(19)
C42 0.053(3) 0.063(3) 0.040(2) 0.019(2) 0.014(2) 0.023(2)
C43 0.055(3) 0.047(3) 0.059(3) 0.023(2) 0.021(2) 0.018(2)
C44 0.045(2) 0.037(2) 0.061(3) 0.012(2) 0.012(2) 0.0095(19)
C45 0.044(2) 0.038(2) 0.042(2) 0.0096(18) 0.0058(18) 0.0092(18)
C46 0.059(3) 0.040(2) 0.045(3) 0.006(2) 0.004(2) 0.006(2)
C47 0.047(2) 0.070(3) 0.036(2) 0.000(2) 0.0044(19) 0.013(2)
C48 0.085(4) 0.053(3) 0.094(4) 0.037(3) 0.041(3) 0.025(3)
C49 0.083(5) 0.115(6) 0.150(8) -0.033(5) -0.016(5) 0.011(4)
Cl1 0.0828(13) 0.196(3) 0.183(3) 0.031(2) 0.0151(15) 0.0075(15)
Cl2 0.0921(12) 0.1298(16) 0.1005(14) -0.0260(12) -0.0048(10) 0.0189(11)
Cl3 0.0901(15) 0.145(2) 0.295(4) -0.036(2) 0.0371(19) 0.0387(14)
F1 0.176(13) 0.073(8) 0.152(15) -0.058(8) 0.098(9) -0.031(7)
F2 0.137(12) 0.066(8) 0.047(5) 0.012(4) 0.007(7) -0.047(8)
F3 0.047(7) 0.091(8) 0.087(6) -0.022(5) -0.013(5) -0.021(5)
F1A 0.182(17) 0.056(7) 0.106(9) 0.026(5) -0.049(11) -0.037(10)
F2A 0.041(5) 0.070(8) 0.27(3) -0.037(13) 0.044(11) -0.010(5)
F3A 0.048(4) 0.039(5) 0.059(5) -0.017(3) 0.010(4) -0.005(3)

loop_
_atom_type_symbol
_atom_type_description
_atom_type_scat_dispersion_real
_atom_type_scat_dispersion_imag
_atom_type_scat_source
C C 0.0033 0.0016 'International Tables Vol C Tables 4.2.6.8 and 6.1.1.4'
H H 0.0000 0.0000 'International Tables Vol C Tables 4.2.6.8 and 6.1.1.4'
N N 0.0061 0.0033 'International Tables Vol C Tables 4.2.6.8 and 6.1.1.4'
B B 0.0013 0.0007 'International Tables Vol C Tables 4.2.6.8 and 6.1.1.4'
F F 0.0171 0.0103 'International Tables Vol C Tables 4.2.6.8 and 6.1.1.4'
Cl Cl 0.1484 0.1585 'International Tables Vol C Tables 4.2.6.8 and 6.1.1.4'

loop_
_geom_angle_atom_site_label_1
_geom_angle_atom_site_label_2
_geom_angle_atom_site_label_3
_geom_angle
C31 B1 C40 123.5(3)
C31 B1 C24 117.6(4)
C40 B1 C24 118.7(3)
C4 N1 C18 123.4(3)
C4 N1 C3 110.7(3)
C18 N1 C3 125.9(3)
C29 N2 C25 117.4(3)
C4 C1 C2 107.5(3)
C4 C1 C19 121.7(3)
C2 C1 C19 130.7(4)
C3 C2 C1 108.7(3)
C3 C2 C25 127.5(3)
C1 C2 C25 123.8(3)
C2 C3 N1 105.8(3)
C2 C3 C5 137.6(4)
N1 C3 C5 116.2(3)
N1 C4 C1 107.3(3)
N1 C4 C17 118.2(4)
C1 C4 C17 134.5(4)
C6 C5 C10 118.7(4)
C6 C5 C3 122.1(4)
C10 C5 C3 119.1(4)
C7 C6 C5 121.0(4)
C6 C7 C8 120.1(5)
C9 C8 C7 120.7(4)
C8 C9 C10 120.8(5)
C9 C10 C5 118.6(4)
C9 C10 C11 120.8(4)
C5 C10 C11 120.6(4)
C18 C11 C12 116.2(4)
C18 C11 C10 118.7(4)
C12 C11 C10 125.1(4)
C13 C12 C11 121.9(5)
C12 C13 C14 121.4(5)
C13 C14 C15 120.0(4)
C14 C15 C18 117.6(4)
C14 C15 C16 124.1(4)
C18 C15 C16 118.3(4)
C17 C16 C15 121.3(4)
C16 C17 C4 120.3(4)
N1 C18 C11 118.8(4)
N1 C18 C15 118.3(4)
C11 C18 C15 122.9(4)
C20 C19 C24 119.2(4)
C20 C19 C1 116.5(3)
C24 C19 C1 124.3(3)
C21 C20 C19 121.8(4)
C20 C21 C22 119.7(4)
C21 C22 C23 119.4(4)
C22 C23 C24 122.4(4)
C23 C24 C19 117.4(4)
C23 C24 B1 115.4(3)
C19 C24 B1 126.7(3)
N2 C25 C26 122.3(4)
N2 C25 C2 117.8(3)
C26 C25 C2 119.9(3)
C27 C26 C25 119.0(4)
C26 C27 C28 118.7(4)
C29 C28 C27 119.1(4)
C29 C28 C30 121.7(4)
C27 C28 C30 119.2(4)
N2 C29 C28 123.5(4)
F1 C30 F2 111.1(14)
F1 C30 F3 99.9(13)
F2 C30 F3 103.9(10)
F2A C30 F3A 111.3(10)
F2A C30 F1A 108.0(12)
F3A C30 F1A 96.5(10)
F1 C30 C28 116.5(10)
F2 C30 C28 115.6(8)
F2A C30 C28 117.3(9)
F3 C30 C28 107.7(9)
F3A C30 C28 112.2(6)
F1A C30 C28 109.4(9)
C32 C31 C36 117.1(4)
C32 C31 B1 120.2(3)
C36 C31 B1 122.7(4)
C33 C32 C31 120.5(4)
C33 C32 C38 116.9(4)
C31 C32 C38 122.5(4)
C34 C33 C32 122.3(4)
C35 C34 C33 117.1(4)
C35 C34 C39 122.4(4)
C33 C34 C39 120.4(4)
C34 C35 C36 122.6(4)
C35 C36 C31 120.4(4)
C35 C36 C37 116.5(4)
C31 C36 C37 123.0(4)
C41 C40 C45 118.2(4)
C41 C40 B1 121.0(4)
C45 C40 B1 120.8(4)
C42 C41 C40 119.1(4)
C42 C41 C47 119.2(4)
C40 C41 C47 121.7(4)
C43 C42 C41 122.6(4)
C44 C43 C42 117.4(4)
C44 C43 C48 120.9(5)
C42 C43 C48 121.7(5)
C43 C44 C45 122.7(4)
C44 C45 C40 119.9(4)
C44 C45 C46 118.3(4)
C40 C45 C46 121.8(4)
Cl2 C49 Cl3 112.9(5)
Cl2 C49 Cl1 111.1(4)
Cl3 C49 Cl1 107.0(5)

loop_
_geom_bond_atom_site_label_1
_geom_bond_atom_site_label_2
_geom_bond_distance
B1 C31 1.577(6)
B1 C40 1.580(6)
B1 C24 1.581(6)
N1 C4 1.383(5)
N1 C18 1.382(5)
N1 C3 1.395(5)
N2 C29 1.336(5)
N2 C25 1.351(5)
C1 C4 1.386(5)
C1 C2 1.422(5)
C1 C19 1.492(5)
C2 C3 1.395(5)
C2 C25 1.485(5)
C3 C5 1.450(5)
C4 C17 1.421(5)
C5 C6 1.395(6)
C5 C10 1.420(6)
C6 C7 1.381(6)
C7 C8 1.377(7)
C8 C9 1.363(7)
C9 C10 1.412(6)
C10 C11 1.465(6)
C11 C18 1.389(6)
C11 C12 1.395(6)
C12 C13 1.364(7)
C13 C14 1.368(7)
C14 C15 1.389(6)
C15 C18 1.415(6)
C15 C16 1.444(6)
C16 C17 1.349(6)
C19 C20 1.397(5)
C19 C24 1.414(5)
C20 C21 1.375(6)
C21 C22 1.377(6)
C22 C23 1.386(6)
C23 C24 1.397(5)
C25 C26 1.393(5)
C26 C27 1.377(6)
C27 C28 1.380(6)
C28 C29 1.373(6)
C28 C30 1.492(6)
C30 F1 1.168(19)
C30 F2 1.249(14)
C30 F2A 1.288(17)
C30 F3 1.355(17)
C30 F3A 1.414(15)
C30 F1A 1.412(17)
C31 C32 1.405(6)
C31 C36 1.418(5)
C32 C33 1.398(6)
C32 C38 1.505(6)
C33 C34 1.387(6)
C34 C35 1.378(6)
C34 C39 1.495(6)
C35 C36 1.394(6)
C36 C37 1.515(6)
C40 C41 1.408(6)
C40 C45 1.416(6)
C41 C42 1.405(6)
C41 C47 1.501(6)
C42 C43 1.378(7)
C43 C44 1.379(6)
C43 C48 1.503(6)
C44 C45 1.382(6)
C45 C46 1.502(6)
C49 Cl2 1.709(9)
C49 Cl3 1.754(8)
C49 Cl1 1.780(10)
